data_2239392
loop_
_publ_author_name
'Pache, Aroa'
'Iturrospe, Amaia'
'San Felices, Leire'
'Reinoso, Santiago'
'Guti\'errez-Zorrilla, Juan M.'

_publ_section_title
;
 <i>trans</i>-Diaquabis(pyridazine-3-carboxylato-\k^2^<i>N</i>^2^,<i>O</i>)copper(II)
;
_journal_coeditor_code IS5342
_journal_issue 3
_journal_name_full 'Acta Crystallographica Section E'
_journal_page_first m114
_journal_page_last m115
_journal_paper_doi 10.1107/S1600536814004334
_journal_volume 70
_journal_year 2014
_chemical_formula_iupac '[Cu (C5 H3 N2 O2)2 (H2 O)2]'
_chemical_formula_moiety 'C10 H10 Cu N4 O6'
_chemical_formula_sum 'C10 H10 Cu N4 O6'
_chemical_formula_weight 345.76
_chemical_name_systematic <i>trans</i>-Diaquabis(pyridazine-3-carboxylato-\k^2^<i>N</i>^2^,<i>O</i>)copper(II)
_space_group_IT_number 14
_symmetry_cell_setting monoclinic
_symmetry_space_group_name_Hall '-P 2ybc'
_symmetry_space_group_name_H-M 'P 1 21/c 1'
_atom_sites_solution_hydrogens geom
_atom_sites_solution_primary direct
_atom_sites_solution_secondary difmap
_audit_creation_method 'WinGX routine CIF_UPDATE'
_cell_angle_alpha 90
_cell_angle_beta 101.837(3)
_cell_angle_gamma 90
_cell_formula_units_Z 2
_cell_length_a 5.40140(10)
_cell_length_b 11.5633(3)
_cell_length_c 9.6283(2)
_cell_measurement_reflns_used 1663
_cell_measurement_temperature 100(2)
_cell_measurement_theta_max 28.348
_cell_measurement_theta_min 2.774
_cell_volume 588.58(2)
_computing_cell_refinement 'CrysAlis PRO (Agilent, 2012)'
_computing_data_collection 'CrysAlis PRO (Agilent, 2012)'
_computing_data_reduction 'CrysAlis RED (Agilent, 2012)'
_computing_molecular_graphics 'ORTEP-3 for Windows (Farrugia, 2012) and DIAMOND (Brandenburg, 2010)'
_computing_publication_material 'WinGX (Farrugia, 2012)'
_computing_structure_refinement 'SHELXL97 (Sheldrick, 2008)'
_computing_structure_solution '<i>OLEX2</i> (Dolomanov <i>et al.</i>, 2009)'
_diffrn_ambient_temperature 100(2)
_diffrn_detector_area_resol_mean 16.2439
_diffrn_measured_fraction_theta_full 1
_diffrn_measured_fraction_theta_max 1
_diffrn_measurement_device '\k-geometry diffractometer'
_diffrn_measurement_device_type 'Agilent SuperNova'
_diffrn_measurement_method '\w scans'
_diffrn_radiation_monochromator 'Multilayer optics'
_diffrn_radiation_source 'Nova (Mo) X-ray micro-source'
_diffrn_radiation_type MoK\a
_diffrn_radiation_wavelength 0.71073
_diffrn_reflns_av_R_equivalents 0.0218
_diffrn_reflns_limit_h_max 6
_diffrn_reflns_limit_h_min -6
_diffrn_reflns_limit_k_max 14
_diffrn_reflns_limit_k_min -13
_diffrn_reflns_limit_l_max 9
_diffrn_reflns_limit_l_min -12
_diffrn_reflns_number 2532
_diffrn_reflns_theta_full 26.49
_diffrn_reflns_theta_max 26.49
_diffrn_reflns_theta_min 2.79
_exptl_absorpt_coefficient_mu 1.894
_exptl_absorpt_correction_T_max 0.898
_exptl_absorpt_correction_T_min 0.772
_exptl_absorpt_correction_type numerical
_exptl_absorpt_process_details
;
(CrysAlis PRO; Agilent, 2012)
;
_exptl_crystal_colour blue
_exptl_crystal_density_diffrn 1.951
_exptl_crystal_density_method 'not measured'
_exptl_crystal_description prism
_exptl_crystal_F_000 350
_exptl_crystal_size_max 0.1922
_exptl_crystal_size_mid 0.0938
_exptl_crystal_size_min 0.0616
_refine_diff_density_max 0.44
_refine_diff_density_min -0.45
_refine_ls_extinction_method none
_refine_ls_goodness_of_fit_ref 1.06
_refine_ls_hydrogen_treatment mixed
_refine_ls_matrix_type full
_refine_ls_number_parameters 105
_refine_ls_number_reflns 1216
_refine_ls_number_restraints 3
_refine_ls_restrained_S_all 1.059
_refine_ls_R_factor_all 0.032
_refine_ls_R_factor_gt 0.0272
_refine_ls_shift/su_max 0
_refine_ls_shift/su_mean 0
_refine_ls_structure_factor_coef Fsqd
_refine_ls_weighting_details 'calc w=1/[\s^2^(Fo^2^)+(0.0235P)^2^+0.6643P] where P=(Fo^2^+2Fc^2^)/3'
_refine_ls_weighting_scheme calc
_refine_ls_wR_factor_gt 0.0619
_refine_ls_wR_factor_ref 0.0654
_reflns_number_gt 1077
_reflns_number_total 1216
_reflns_threshold_expression I>2\s(I)
_cod_data_source_file is5342sup1.cf
_cod_data_source_block I
_cod_original_sg_symbol_H-M 'P 21/c'
_cod_database_code 2239392
_cod_database_fobs_code 2239392

loop_
_symmetry_equiv_pos_as_xyz
'x, y, z'
'-x, y+1/2, -z+1/2'
'-x, -y, -z'
'x, -y-1/2, z-1/2'

loop_
_atom_site_type_symbol
_atom_site_label
_atom_site_fract_x
_atom_site_fract_y
_atom_site_fract_z
_atom_site_U_iso_or_equiv
_atom_site_adp_type
_atom_site_calc_flag
_atom_site_refinement_flags
_atom_site_occupancy
_atom_site_symmetry_multiplicity
C C3 0.4961(4) 0.27046(19) 0.4096(2) 0.0083(4) Uani d . 1 1
C C4 0.4421(4) 0.15278(19) 0.3920(2) 0.0107(4) Uani d . 1 1
H H4 0.5153 0.1071 0.3318 0.013 Uiso calc R 1 1
C C5 0.2754(4) 0.10781(19) 0.4680(2) 0.0106(5) Uani d . 1 1
H H5 0.2313 0.03 0.4606 0.013 Uiso calc R 1 1
C C6 0.1737(4) 0.18136(19) 0.5564(2) 0.0111(5) Uani d . 1 1
H H6 0.0632 0.1503 0.6089 0.013 Uiso calc R 1 1
C C7 0.6781(4) 0.33471(19) 0.3358(2) 0.0097(4) Uani d . 1 1
Cu Cu1 0.5 0.5 0.5 0.00820(13) Uani d S 1 2
N N1 0.2267(3) 0.29375(16) 0.5696(2) 0.0101(4) Uani d . 1 1
N N2 0.3890(3) 0.33637(16) 0.49462(18) 0.0084(4) Uani d . 1 1
O O1 0.7022(3) 0.44303(13) 0.36438(16) 0.0100(3) Uani d . 1 1
O O2 0.7873(3) 0.28108(13) 0.25561(17) 0.0135(4) Uani d . 1 1
O O1W 0.1555(3) 0.53934(14) 0.30161(17) 0.0121(3) Uani d D 1 1
H H1WA 0.014(3) 0.514(2) 0.321(3) 0.024(8) Uiso d D 1 1
H H1WB 0.149(6) 0.6143(9) 0.292(4) 0.051(11) Uiso d D 1 1

loop_
_atom_site_aniso_label
_atom_site_aniso_U_11
_atom_site_aniso_U_22
_atom_site_aniso_U_33
_atom_site_aniso_U_12
_atom_site_aniso_U_13
_atom_site_aniso_U_23
C3 0.0088(10) 0.0095(11) 0.0063(10) 0.0001(8) 0.0005(8) 0.0003(8)
C4 0.0128(11) 0.0094(11) 0.0094(10) 0.0035(9) 0.0014(9) -0.0004(8)
C5 0.0107(10) 0.0082(11) 0.0117(11) -0.0007(8) -0.0007(9) 0.0019(8)
C6 0.0106(10) 0.0125(11) 0.0106(11) -0.0011(9) 0.0028(9) 0.0014(9)
C7 0.0091(10) 0.0120(11) 0.0080(10) -0.0007(8) 0.0018(9) 0.0001(9)
Cu1 0.0111(2) 0.0052(2) 0.0101(2) -0.00061(14) 0.00618(15) -0.00061(14)
N1 0.0107(9) 0.0099(9) 0.0104(9) -0.0019(7) 0.0039(8) -0.0002(7)
N2 0.0091(9) 0.0092(9) 0.0072(9) 0.0007(7) 0.0021(7) 0.0013(7)
O1 0.0112(7) 0.0071(8) 0.0128(8) -0.0012(6) 0.0052(6) 0.0004(6)
O2 0.0158(8) 0.0120(8) 0.0152(8) -0.0009(6) 0.0094(7) -0.0033(6)
O1W 0.0101(8) 0.0105(8) 0.0161(8) 0.0006(6) 0.0037(7) 0.0023(7)

loop_
_atom_type_symbol
_atom_type_description
_atom_type_scat_dispersion_real
_atom_type_scat_dispersion_imag
_atom_type_scat_source
C C 0.0033 0.0016 'International Tables Vol C Tables 4.2.6.8 and 6.1.1.4'
H H 0 0 'International Tables Vol C Tables 4.2.6.8 and 6.1.1.4'
Cu Cu 0.3201 1.2651 'International Tables Vol C Tables 4.2.6.8 and 6.1.1.4'
N N 0.0061 0.0033 'International Tables Vol C Tables 4.2.6.8 and 6.1.1.4'
O O 0.0106 0.006 'International Tables Vol C Tables 4.2.6.8 and 6.1.1.4'

loop_
_exptl_crystal_face_index_h
_exptl_crystal_face_index_k
_exptl_crystal_face_index_l
_exptl_crystal_face_perp_dist
0 12 9 0.037
8 1 -2 0.1038
0 -12 -9 0.045
-8 0 2 0.0807
0 9 -11 0.0445
0 -9 11 0.0165

loop_
_geom_angle_atom_site_label_1
_geom_angle_atom_site_label_2
_geom_angle_atom_site_label_3
_geom_angle_site_symmetry_1
_geom_angle_site_symmetry_3
_geom_angle
N2 C3 C4 . . 121.7(2)
N2 C3 C7 . . 114.28(19)
C4 C3 C7 . . 124.0(2)
C5 C4 C3 . . 116.6(2)
C5 C4 H4 . . 121.7
C3 C4 H4 . . 121.7
C4 C5 C6 . . 118.6(2)
C4 C5 H5 . . 120.7
C6 C5 H5 . . 120.7
N1 C6 C5 . . 123.4(2)
N1 C6 H6 . . 118.3
C5 C6 H6 . . 118.3
O2 C7 O1 . . 125.8(2)
O2 C7 C3 . . 119.1(2)
O1 C7 C3 . . 115.06(19)
O1 Cu1 O1 3_666 . 180
O1 Cu1 N2 . . 82.52(7)
O1 Cu1 N2 3_666 . 97.48(7)
O1 Cu1 N2 . 3_666 97.48(7)
O1 Cu1 N2 3_666 3_666 82.52(7)
N2 Cu1 N2 . 3_666 180
O1 Cu1 O1W . . 88.90(6)
O1 Cu1 O1W 3_666 . 91.10(6)
N2 Cu1 O1W . . 88.82(6)
N2 Cu1 O1W 3_666 . 91.18(6)
O1 Cu1 O1W . 3_666 91.10(6)
O1 Cu1 O1W 3_666 3_666 88.90(6)
N2 Cu1 O1W . 3_666 91.18(6)
N2 Cu1 O1W 3_666 3_666 88.82(6)
O1W Cu1 O1W . 3_666 180
C6 N1 N2 . . 117.37(19)
C3 N2 N1 . . 122.33(19)
C3 N2 Cu1 . . 113.24(15)
N1 N2 Cu1 . . 124.43(14)
C7 O1 Cu1 . . 114.89(13)
Cu1 O1W H1WA . . 109.8(19)
Cu1 O1W H1WB . . 106(2)
H1WA O1W H1WB . . 109(2)

loop_
_geom_bond_atom_site_label_1
_geom_bond_atom_site_label_2
_geom_bond_site_symmetry_2
_geom_bond_distance
_geom_bond_publ_flag
C3 N2 . 1.334(3) ?
C3 C4 . 1.395(3) ?
C3 C7 . 1.520(3) ?
C4 C5 . 1.374(3) ?
C4 H4 . 0.93 ?
C5 C6 . 1.393(3) ?
C5 H5 . 0.93 ?
C6 N1 . 1.331(3) ?
C6 H6 . 0.93 ?
C7 O2 . 1.231(3) ?
C7 O1 . 1.283(3) ?
C7 C3 . 1.520(3) ?
Cu1 O1 3_666 1.9792(15) ?
Cu1 O1 . 1.9792(15) yes
Cu1 N2 . 1.9822(18) yes
Cu1 N2 3_666 1.9822(18) ?
Cu1 O1W . 2.4207(16) yes
Cu1 O1W 3_666 2.4207(16) ?
N1 N2 . 1.339(3) ?
O1W H1WA . 0.872(10) ?
O1W H1WB . 0.872(10) ?

loop_
_geom_hbond_atom_site_label_D
_geom_hbond_atom_site_label_H
_geom_hbond_atom_site_label_A
_geom_hbond_site_symmetry_A
_geom_hbond_distance_DH
_geom_hbond_distance_HA
_geom_hbond_distance_DA
_geom_hbond_angle_DHA
_geom_hbond_publ_flag
O1W H1WA O1 1_455 0.874(19) 1.993(19) 2.865(2) 175(2) yes
O1W H1WB O2 2_655 0.872(11) 2.028(15) 2.878(2) 165(3) yes
C4 H4 O1W 2_645 0.930 2.52 3.403(3) 158 yes
C6 H6 O2 4_466 0.930 2.39 3.141(3) 138 yes

loop_
_geom_torsion_atom_site_label_1
_geom_torsion_atom_site_label_2
_geom_torsion_atom_site_label_3
_geom_torsion_atom_site_label_4
_geom_torsion_site_symmetry_1
_geom_torsion_site_symmetry_3
_geom_torsion_site_symmetry_4
_geom_torsion
N2 C3 C4 C5 . . . -0.8(3)
C7 C3 C4 C5 . . . 179.22(19)
C3 C4 C5 C6 . . . -0.2(3)
C4 C5 C6 N1 . . . 1.1(3)
C5 C6 N1 N2 . . . -0.9(3)
C4 C3 N2 N1 . . . 1.0(3)
C7 C3 N2 N1 . . . -179.04(18)
C4 C3 N2 Cu1 . . . 179.92(16)
C7 C3 N2 Cu1 . . . -0.1(2)
C6 N1 N2 C3 . . . -0.1(3)
C6 N1 N2 Cu1 . . . -178.91(15)
O1 Cu1 N2 C3 . . . 0.41(14)
O1 Cu1 N2 C3 3_666 . . -179.59(14)
O1W Cu1 N2 C3 . . . 89.46(15)
O1W Cu1 N2 C3 3_666 . . -90.54(15)
O1 Cu1 N2 N1 . . . 179.32(17)
O1 Cu1 N2 N1 3_666 . . -0.68(17)
O1W Cu1 N2 N1 . . . -91.63(16)
O1W Cu1 N2 N1 3_666 . . 88.37(16)
O2 C7 O1 Cu1 . . . -179.34(18)
C3 C7 O1 Cu1 . . . 0.8(2)
N2 Cu1 O1 C7 . 3_666 3_666 -179.30(15)
N2 Cu1 O1 C7 . . . -0.70(15)
O1W Cu1 O1 C7 . . . -89.65(15)
O1W Cu1 O1 C7 3_666 . . 90.35(15)
